data_1561446
loop_
_publ_author_name
'Kang, Taewon'
'Kim, Hongsik'
'Jeoung, Sungeun'
'Moon, Dohyun'
'Moon, Hoi Ri'
'Lee, Dongwhan'

_publ_section_title
;
 Non-stackable molecules assemble into porous crystals displaying
 concerted cavity-changing motions
;
_journal_name_full 'Chemical Science'
_journal_paper_doi 10.1039/D1SC01163D
_journal_year 2021
_chemical_formula_moiety 'C38 H24 N6'
_chemical_formula_sum 'C38 H24 N6'
_chemical_formula_weight 564.63
_space_group_crystal_system monoclinic
_space_group_IT_number 14
_space_group_name_Hall '-P 2yn'
_space_group_name_H-M_alt 'P 1 21/n 1'
_atom_sites_solution_hydrogens geom
_audit_creation_method SHELXL-2018/3
_audit_update_record
;
2021-03-29 deposited with the CCDC.	2021-04-01 downloaded from the CCDC.
;
_cell_angle_alpha 90
_cell_angle_beta 94.96(3)
_cell_angle_gamma 90
_cell_formula_units_Z 2
_cell_length_a 6.4290(13)
_cell_length_b 14.653(3)
_cell_length_c 15.517(3)
_cell_measurement_reflns_used 54949
_cell_measurement_temperature 298(2)
_cell_measurement_theta_max 33.750
_cell_measurement_theta_min 0.401
_cell_volume 1456.3(5)
_computing_cell_refinement '<i>HKL3000sm</i>(Otwinowski & Minor, 1997)'
_computing_data_collection '<i>PAL BL2D-SMDC Program</i>(Shin et.al, 2016)'
_computing_data_reduction '<i>HKL3000sm</i>(Otwinowski & Minor, 1997)'
_computing_molecular_graphics '<i>DIAMOND 4</i>(Putx&Brandenburg, 2014)'
_computing_publication_material '<i>publCIF</i>(Westrip, 2010)'
_computing_structure_refinement '<i>SHELXL-2018</i>(Sheldrick, 2018)'
_computing_structure_solution '<i>SHELXT-2018</i>(Sheldrick, 2018)'
_diffrn_ambient_temperature 298(2)
_diffrn_measured_fraction_theta_full 0.996
_diffrn_measured_fraction_theta_max 0.805
_diffrn_measurement_device_type 'Rayonix MX225HS CCD area detector'
_diffrn_measurement_method 'omega scan'
_diffrn_radiation_type synchrotron
_diffrn_radiation_wavelength 0.700
_diffrn_reflns_av_R_equivalents 0.1417
_diffrn_reflns_av_unetI/netI 0.1703
_diffrn_reflns_Laue_measured_fraction_full 0.996
_diffrn_reflns_Laue_measured_fraction_max 0.805
_diffrn_reflns_limit_h_max 9
_diffrn_reflns_limit_h_min -9
_diffrn_reflns_limit_k_max 21
_diffrn_reflns_limit_k_min -22
_diffrn_reflns_limit_l_max 22
_diffrn_reflns_limit_l_min -24
_diffrn_reflns_number 15059
_diffrn_reflns_point_group_measured_fraction_full 0.996
_diffrn_reflns_point_group_measured_fraction_max 0.805
_diffrn_reflns_theta_full 24.835
_diffrn_reflns_theta_max 33.162
_diffrn_reflns_theta_min 1.886
_diffrn_source 'PLSII 2D bending magnet'
_exptl_absorpt_coefficient_mu 0.075
_exptl_absorpt_correction_T_max 1.000
_exptl_absorpt_correction_T_min 0.957
_exptl_absorpt_correction_type empirical
_exptl_absorpt_process_details '<i>HKL3000sm Scalepack</i>(Otwinowski et.al,2003)'
_exptl_crystal_colour colorless
_exptl_crystal_density_diffrn 1.288
_exptl_crystal_description needle
_exptl_crystal_F_000 588
_exptl_crystal_size_max 0.013
_exptl_crystal_size_mid 0.008
_exptl_crystal_size_min 0.002
_refine_diff_density_max 0.236
_refine_diff_density_min -0.233
_refine_diff_density_rms 0.054
_refine_ls_extinction_method none
_refine_ls_goodness_of_fit_ref 0.791
_refine_ls_hydrogen_treatment constr
_refine_ls_matrix_type full
_refine_ls_number_parameters 199
_refine_ls_number_reflns 4677
_refine_ls_number_restraints 0
_refine_ls_restrained_S_all 0.791
_refine_ls_R_factor_all 0.2053
_refine_ls_R_factor_gt 0.0659
_refine_ls_shift/su_max 0.000
_refine_ls_shift/su_mean 0.000
_refine_ls_structure_factor_coef Fsqd
_refine_ls_weighting_details 'w=1/[\s^2^(Fo^2^)+(0.0786P)^2^] where P=(Fo^2^+2Fc^2^)/3'
_refine_ls_weighting_scheme calc
_refine_ls_wR_factor_gt 0.1452
_refine_ls_wR_factor_ref 0.1850
_reflns_Friedel_coverage 0.000
_reflns_number_gt 1525
_reflns_number_total 4677
_reflns_threshold_expression 'I > 2\s(I)'
_cod_data_source_file d1sc01163d2.cif
_cod_data_source_block 1z_a_pl
_cod_original_sg_symbol_H-M 'P 21/n'
_cod_database_code 1561446
_shelx_shelxl_version_number 2018/3
_shelx_space_group_comment
;
The symmetry employed for this shelxl refinement is uniquely defined
by the following loop, which should always be used as a source of
symmetry information in preference to the above space-group names.
They are only intended as comments.
;
_shelx_estimated_absorpt_t_min 0.999
_shelx_estimated_absorpt_t_max 1.000

loop_
_space_group_symop_operation_xyz
'x, y, z'
'-x+1/2, y+1/2, -z+1/2'
'-x, -y, -z'
'x-1/2, -y-1/2, z-1/2'

loop_
_atom_site_label
_atom_site_type_symbol
_atom_site_fract_x
_atom_site_fract_y
_atom_site_fract_z
_atom_site_U_iso_or_equiv
_atom_site_adp_type
_atom_site_occupancy
_atom_site_site_symmetry_order
_atom_site_calc_flag
_atom_site_refinement_flags_posn
_atom_site_refinement_flags_adp
_atom_site_refinement_flags_occupancy
_atom_site_disorder_assembly
_atom_site_disorder_group
N1 N 0.0321(3) 0.31823(14) 0.33673(12) 0.0465(5) Uani 1 1 d . . . . .
N2 N 0.1590(3) 0.37523(13) 0.38628(12) 0.0447(5) Uani 1 1 d . . . . .
N3 N 0.3662(3) 0.36059(13) 0.38325(12) 0.0446(5) Uani 1 1 d . . . . .
C1 C -0.1268(4) 0.46749(17) 0.43001(16) 0.0516(6) Uani 1 1 d . . . . .
H1 H -0.212228 0.444949 0.383418 0.062 Uiso 1 1 calc R U . . .
C2 C 0.0793(3) 0.44033(15) 0.44287(15) 0.0422(5) Uani 1 1 d . . . . .
C3 C 0.2050(4) 0.47139(17) 0.51283(16) 0.0509(6) Uani 1 1 d . . . . .
H3 H 0.342442 0.451395 0.521817 0.061 Uiso 1 1 calc R U . . .
C4 C 0.3695(3) 0.29133(16) 0.32920(14) 0.0414(6) Uani 1 1 d . . . . .
C5 C 0.1671(3) 0.26526(16) 0.30108(14) 0.0412(5) Uani 1 1 d . . . . .
C6 C 0.1531(4) 0.18458(17) 0.23998(15) 0.0494(6) Uani 1 1 d . . . . .
H6 H 0.009890 0.166126 0.221064 0.059 Uiso 1 1 calc R U . . .
C7 C 0.2802(4) 0.21426(16) 0.16669(14) 0.0451(6) Uani 1 1 d . . . . .
C8 C 0.2105(4) 0.21620(18) 0.07993(16) 0.0564(7) Uani 1 1 d . . . . .
H8 H 0.076421 0.196812 0.061264 0.068 Uiso 1 1 calc R U . . .
C9 C 0.3447(5) 0.2476(2) 0.02140(18) 0.0701(8) Uani 1 1 d . . . . .
H9 H 0.299557 0.249263 -0.037158 0.084 Uiso 1 1 calc R U . . .
C10 C 0.5424(5) 0.2763(2) 0.04796(18) 0.0681(8) Uani 1 1 d . . . . .
H10 H 0.629441 0.297402 0.007467 0.082 Uiso 1 1 calc R U . . .
C11 C 0.6141(4) 0.27403(18) 0.13523(17) 0.0574(7) Uani 1 1 d . . . . .
H11 H 0.748374 0.293611 0.153399 0.069 Uiso 1 1 calc R U . . .
C12 C 0.4833(3) 0.24244(16) 0.19401(15) 0.0446(6) Uani 1 1 d . . . . .
C13 C 0.5376(3) 0.23604(17) 0.29192(14) 0.0460(6) Uani 1 1 d . . . . .
H13 H 0.680212 0.254958 0.311293 0.055 Uiso 1 1 calc R U . . .
C14 C 0.4847(4) 0.13717(17) 0.31540(15) 0.0508(6) Uani 1 1 d . . . . .
C15 C 0.6191(5) 0.0778(2) 0.36107(19) 0.0729(9) Uani 1 1 d . . . . .
H15 H 0.755081 0.095274 0.379042 0.087 Uiso 1 1 calc R U . . .
C16 C 0.5455(8) -0.0098(2) 0.3799(2) 0.0999(12) Uani 1 1 d . . . . .
H16 H 0.633630 -0.050757 0.410870 0.120 Uiso 1 1 calc R U . . .
C17 C 0.3479(8) -0.0352(2) 0.3532(3) 0.0999(12) Uani 1 1 d . . . . .
H17 H 0.301966 -0.093231 0.366714 0.120 Uiso 1 1 calc R U . . .
C18 C 0.2130(5) 0.0235(2) 0.3064(2) 0.0758(9) Uani 1 1 d . . . . .
H18 H 0.078608 0.004848 0.287243 0.091 Uiso 1 1 calc R U . . .
C19 C 0.2815(4) 0.11053(17) 0.28864(16) 0.0532(7) Uani 1 1 d . . . . .

loop_
_atom_site_aniso_label
_atom_site_aniso_U_11
_atom_site_aniso_U_22
_atom_site_aniso_U_33
_atom_site_aniso_U_23
_atom_site_aniso_U_13
_atom_site_aniso_U_12
N1 0.0391(11) 0.0471(12) 0.0545(12) -0.0097(10) 0.0115(9) -0.0041(9)
N2 0.0371(11) 0.0446(11) 0.0530(12) -0.0121(10) 0.0078(9) -0.0023(9)
N3 0.0370(11) 0.0451(12) 0.0524(11) -0.0110(10) 0.0083(8) -0.0010(9)
C1 0.0452(14) 0.0513(15) 0.0580(15) -0.0184(13) 0.0030(11) 0.0010(12)
C2 0.0426(13) 0.0367(12) 0.0487(13) -0.0089(11) 0.0125(10) -0.0022(11)
C3 0.0395(13) 0.0497(15) 0.0636(16) -0.0161(13) 0.0054(12) 0.0038(12)
C4 0.0368(12) 0.0438(14) 0.0443(12) -0.0049(11) 0.0073(10) 0.0000(10)
C5 0.0357(12) 0.0426(13) 0.0461(12) -0.0059(11) 0.0082(10) -0.0031(11)
C6 0.0423(13) 0.0485(15) 0.0576(15) -0.0168(13) 0.0057(11) -0.0053(11)
C7 0.0478(14) 0.0399(13) 0.0482(13) -0.0122(11) 0.0079(11) 0.0009(11)
C8 0.0626(16) 0.0528(16) 0.0529(15) -0.0161(14) -0.0004(13) 0.0062(14)
C9 0.097(2) 0.066(2) 0.0470(15) -0.0067(15) 0.0060(16) 0.0101(18)
C10 0.087(2) 0.0634(19) 0.0576(17) 0.0031(15) 0.0295(16) 0.0024(17)
C11 0.0571(16) 0.0513(16) 0.0663(17) -0.0075(14) 0.0193(13) -0.0002(13)
C12 0.0438(13) 0.0410(13) 0.0498(13) -0.0085(12) 0.0090(10) 0.0044(11)
C13 0.0371(12) 0.0507(15) 0.0502(13) -0.0076(12) 0.0029(10) 0.0035(11)
C14 0.0612(16) 0.0449(15) 0.0472(14) -0.0033(12) 0.0094(12) 0.0124(13)
C15 0.088(2) 0.061(2) 0.0684(18) -0.0103(16) -0.0021(16) 0.0278(17)
C16 0.155(4) 0.051(2) 0.092(3) 0.008(2) 0.002(3) 0.036(2)
C17 0.161(4) 0.044(2) 0.096(3) 0.004(2) 0.021(3) 0.001(2)
C18 0.097(2) 0.0480(18) 0.085(2) -0.0111(17) 0.0254(18) -0.0096(18)
C19 0.0629(17) 0.0435(15) 0.0549(15) -0.0090(12) 0.0148(13) -0.0033(13)

loop_
_atom_type_symbol
_atom_type_description
_atom_type_scat_dispersion_real
_atom_type_scat_dispersion_imag
_atom_type_scat_source
C C 0.0030 0.0016 'International Tables Vol C Tables 4.2.6.8 and 6.1.1.4'
H H 0.0000 0.0000 'International Tables Vol C Tables 4.2.6.8 and 6.1.1.4'
N N 0.0059 0.0032 'International Tables Vol C Tables 4.2.6.8 and 6.1.1.4'

loop_
_geom_angle_atom_site_label_1
_geom_angle_atom_site_label_2
_geom_angle_atom_site_label_3
_geom_angle
_geom_angle_site_symmetry_1
_geom_angle_site_symmetry_3
_geom_angle_publ_flag
C5 N1 N2 102.37(18) . . ?
N3 N2 N1 115.30(17) . . ?
N3 N2 C2 122.41(18) . . ?
N1 N2 C2 122.08(18) . . ?
C4 N3 N2 102.36(17) . . ?
C2 C1 C3 119.4(2) . 3_566 ?
C2 C1 H1 120.3 . . ?
C3 C1 H1 120.3 3_566 . ?
C3 C2 C1 120.7(2) . . ?
C3 C2 N2 119.4(2) . . ?
C1 C2 N2 119.8(2) . . ?
C2 C3 C1 119.9(2) . 3_566 ?
C2 C3 H3 120.0 . . ?
C1 C3 H3 120.0 3_566 . ?
N3 C4 C5 110.2(2) . . ?
N3 C4 C13 135.3(2) . . ?
C5 C4 C13 114.5(2) . . ?
N1 C5 C4 109.8(2) . . ?
N1 C5 C6 135.7(2) . . ?
C4 C5 C6 114.5(2) . . ?
C5 C6 C7 103.80(19) . . ?
C5 C6 C19 104.22(18) . . ?
C7 C6 C19 105.76(19) . . ?
C5 C6 H6 114.0 . . ?
C7 C6 H6 114.0 . . ?
C19 C6 H6 114.0 . . ?
C8 C7 C12 120.3(2) . . ?
C8 C7 C6 125.8(2) . . ?
C12 C7 C6 113.9(2) . . ?
C7 C8 C9 118.6(3) . . ?
C7 C8 H8 120.7 . . ?
C9 C8 H8 120.7 . . ?
C10 C9 C8 121.3(3) . . ?
C10 C9 H9 119.3 . . ?
C8 C9 H9 119.3 . . ?
C9 C10 C11 120.4(3) . . ?
C9 C10 H10 119.8 . . ?
C11 C10 H10 119.8 . . ?
C12 C11 C10 118.9(3) . . ?
C12 C11 H11 120.5 . . ?
C10 C11 H11 120.5 . . ?
C11 C12 C7 120.5(2) . . ?
C11 C12 C13 125.4(2) . . ?
C7 C12 C13 114.1(2) . . ?
C4 C13 C12 103.80(18) . . ?
C4 C13 C14 103.60(19) . . ?
C12 C13 C14 104.86(19) . . ?
C4 C13 H13 114.4 . . ?
C12 C13 H13 114.4 . . ?
C14 C13 H13 114.4 . . ?
C15 C14 C19 120.5(3) . . ?
C15 C14 C13 125.0(3) . . ?
C19 C14 C13 114.5(2) . . ?
C14 C15 C16 118.4(3) . . ?
C14 C15 H15 120.8 . . ?
C16 C15 H15 120.8 . . ?
C17 C16 C15 120.7(3) . . ?
C17 C16 H16 119.7 . . ?
C15 C16 H16 119.7 . . ?
C16 C17 C18 121.3(3) . . ?
C16 C17 H17 119.3 . . ?
C18 C17 H17 119.3 . . ?
C17 C18 C19 118.8(3) . . ?
C17 C18 H18 120.6 . . ?
C19 C18 H18 120.6 . . ?
C18 C19 C14 120.3(3) . . ?
C18 C19 C6 125.9(3) . . ?
C14 C19 C6 113.7(2) . . ?

loop_
_geom_bond_atom_site_label_1
_geom_bond_atom_site_label_2
_geom_bond_distance
_geom_bond_site_symmetry_2
_geom_bond_publ_flag
N1 C5 1.321(3) . ?
N1 N2 1.359(2) . ?
N2 N3 1.354(2) . ?
N2 C2 1.422(3) . ?
N3 C4 1.318(3) . ?
C1 C2 1.381(3) . ?
C1 C3 1.385(3) 3_566 ?
C1 H1 0.9300 . ?
C2 C3 1.374(3) . ?
C3 H3 0.9300 . ?
C4 C5 1.390(3) . ?
C4 C13 1.505(3) . ?
C5 C6 1.513(3) . ?
C6 C7 1.520(3) . ?
C6 C19 1.523(4) . ?
C6 H6 0.9800 . ?
C7 C8 1.382(3) . ?
C7 C12 1.400(3) . ?
C8 C9 1.384(4) . ?
C8 H8 0.9300 . ?
C9 C10 1.367(4) . ?
C9 H9 0.9300 . ?
C10 C11 1.393(4) . ?
C10 H10 0.9300 . ?
C11 C12 1.373(3) . ?
C11 H11 0.9300 . ?
C12 C13 1.532(3) . ?
C13 C14 1.539(4) . ?
C13 H13 0.9800 . ?
C14 C15 1.378(4) . ?
C14 C19 1.392(4) . ?
C15 C16 1.408(5) . ?
C15 H15 0.9300 . ?
C16 C17 1.354(5) . ?
C16 H16 0.9300 . ?
C17 C18 1.382(5) . ?
C17 H17 0.9300 . ?
C18 C19 1.385(4) . ?
C18 H18 0.9300 . ?

loop_
_geom_hbond_atom_site_label_D
_geom_hbond_atom_site_label_H
_geom_hbond_atom_site_label_A
_geom_hbond_distance_DH
_geom_hbond_distance_HA
_geom_hbond_distance_DA
_geom_hbond_angle_DHA
_geom_hbond_site_symmetry_A
_geom_hbond_publ_flag
C13 H13 N1 0.98 2.45 3.415(3) 170.0 1_655 yes

loop_
_geom_torsion_atom_site_label_1
_geom_torsion_atom_site_label_2
_geom_torsion_atom_site_label_3
_geom_torsion_atom_site_label_4
_geom_torsion
_geom_torsion_site_symmetry_1
_geom_torsion_site_symmetry_2
_geom_torsion_site_symmetry_3
_geom_torsion_site_symmetry_4
_geom_torsion_publ_flag
C5 N1 N2 N3 0.1(2) . . . . ?
C5 N1 N2 C2 -174.7(2) . . . . ?
N1 N2 N3 C4 0.1(2) . . . . ?
C2 N2 N3 C4 174.9(2) . . . . ?
C3 C1 C2 C3 1.8(4) 3_566 . . . ?
C3 C1 C2 N2 177.8(2) 3_566 . . . ?
N3 N2 C2 C3 -18.6(3) . . . . ?
N1 N2 C2 C3 155.8(2) . . . . ?
N3 N2 C2 C1 165.3(2) . . . . ?
N1 N2 C2 C1 -20.3(3) . . . . ?
C1 C2 C3 C1 -1.8(4) . . . 3_566 ?
N2 C2 C3 C1 -177.9(2) . . . 3_566 ?
N2 N3 C4 C5 -0.3(2) . . . . ?
N2 N3 C4 C13 179.4(3) . . . . ?
N2 N1 C5 C4 -0.3(2) . . . . ?
N2 N1 C5 C6 178.6(3) . . . . ?
N3 C4 C5 N1 0.4(3) . . . . ?
C13 C4 C5 N1 -179.4(2) . . . . ?
N3 C4 C5 C6 -178.7(2) . . . . ?
C13 C4 C5 C6 1.5(3) . . . . ?
N1 C5 C6 C7 125.1(3) . . . . ?
C4 C5 C6 C7 -56.2(3) . . . . ?
N1 C5 C6 C19 -124.4(3) . . . . ?
C4 C5 C6 C19 54.4(3) . . . . ?
C5 C6 C7 C8 -125.0(2) . . . . ?
C19 C6 C7 C8 125.6(3) . . . . ?
C5 C6 C7 C12 54.1(3) . . . . ?
C19 C6 C7 C12 -55.3(2) . . . . ?
C12 C7 C8 C9 -0.9(4) . . . . ?
C6 C7 C8 C9 178.2(2) . . . . ?
C7 C8 C9 C10 0.0(4) . . . . ?
C8 C9 C10 C11 0.3(4) . . . . ?
C9 C10 C11 C12 0.1(4) . . . . ?
C10 C11 C12 C7 -0.9(4) . . . . ?
C10 C11 C12 C13 -179.7(2) . . . . ?
C8 C7 C12 C11 1.3(4) . . . . ?
C6 C7 C12 C11 -177.8(2) . . . . ?
C8 C7 C12 C13 -179.8(2) . . . . ?
C6 C7 C12 C13 1.0(3) . . . . ?
N3 C4 C13 C12 -125.8(3) . . . . ?
C5 C4 C13 C12 53.9(3) . . . . ?
N3 C4 C13 C14 124.9(3) . . . . ?
C5 C4 C13 C14 -55.4(2) . . . . ?
C11 C12 C13 C4 123.5(3) . . . . ?
C7 C12 C13 C4 -55.3(3) . . . . ?
C11 C12 C13 C14 -128.1(2) . . . . ?
C7 C12 C13 C14 53.1(2) . . . . ?
C4 C13 C14 C15 -124.1(3) . . . . ?
C12 C13 C14 C15 127.4(3) . . . . ?
C4 C13 C14 C19 54.1(2) . . . . ?
C12 C13 C14 C19 -54.4(3) . . . . ?
C19 C14 C15 C16 -0.1(4) . . . . ?
C13 C14 C15 C16 178.1(3) . . . . ?
C14 C15 C16 C17 0.3(5) . . . . ?
C15 C16 C17 C18 0.5(6) . . . . ?
C16 C17 C18 C19 -1.6(5) . . . . ?
C17 C18 C19 C14 1.8(4) . . . . ?
C17 C18 C19 C6 -178.5(3) . . . . ?
C15 C14 C19 C18 -1.0(4) . . . . ?
C13 C14 C19 C18 -179.3(2) . . . . ?
C15 C14 C19 C6 179.3(2) . . . . ?
C13 C14 C19 C6 1.0(3) . . . . ?
C5 C6 C19 C18 125.3(3) . . . . ?
C7 C6 C19 C18 -125.6(3) . . . . ?
C5 C6 C19 C14 -55.1(3) . . . . ?
C7 C6 C19 C14 54.0(2) . . . . ?
